data_2201144
loop_
_publ_author_name
'Kooijman, Huub'
'Spek, Anthony L.'
'Sobolev, Arkadij'
'Jongejan, Hugo'
'Franssen, Maurice C. R.'

_publ_section_title
;3-Methyl 5-[(<i>S</i>)-2-methylbutyl]
 4-[2-(difluoromethoxy)phenyl]-2,6-dimethyl-1,4-dihydropyridine-3,5-dicarboxylate
;
_journal_issue 5
_journal_name_full 'Acta Crystallographica Section E'
_journal_page_first o532
_journal_page_last o534
_journal_paper_doi 10.1107/S1600536802006487
_journal_volume 58
_journal_year 2002
_chemical_formula_iupac 'C22 H27 F2 N O5'
_chemical_formula_moiety 'C22 H27 F2 N O5'
_chemical_formula_sum 'C22 H27 F2 N O5'
_chemical_formula_weight 423.45
_chemical_name_systematic
;
3-Methyl 5-[(S)-2-methylbutyl]
4-[2-(difluoromethoxy)phenyl]-2,6-dimethyl-1,4-dihydropyridine-
3,5-dicarboxylate
;
_space_group_IT_number 1
_symmetry_cell_setting triclinic
_symmetry_space_group_name_Hall 'P 1'
_symmetry_space_group_name_H-M 'P 1'
_atom_sites_solution_hydrogens geom
_atom_sites_solution_primary direct
_atom_sites_solution_secondary difmap
_cell_angle_alpha 89.299(11)
_cell_angle_beta 78.697(11)
_cell_angle_gamma 89.906(7)
_cell_formula_units_Z 2
_cell_length_a 8.2340(16)
_cell_length_b 8.7827(18)
_cell_length_c 14.9145(18)
_cell_measurement_reflns_used 367
_cell_measurement_temperature 150
_cell_measurement_theta_max 25.0
_cell_measurement_theta_min 1.6
_cell_volume 1057.6(3)
_computing_cell_refinement 'DENZO (Otwinowski & Minor, 1997)'
_computing_data_collection 'COLLECT (Nonius, 1998)'
_computing_data_reduction DENZO
_computing_molecular_graphics 'PLATON (Spek, 2002)'
_computing_publication_material PLATON
_computing_structure_refinement 'SHELXL97 (Sheldrick, 1997)'
_computing_structure_solution 'SHELXS86 (Sheldrick, 1986)'
_diffrn_ambient_temperature 150
_diffrn_detector_area_resol_mean 18.4
_diffrn_measured_fraction_theta_full 0.997
_diffrn_measured_fraction_theta_max 0.948
_diffrn_measurement_device_type 'Nonius KappaCCD area-detector'
_diffrn_measurement_method '\f scans, and \w scans with \k offset'
_diffrn_radiation_monochromator graphite
_diffrn_radiation_source 'Rotating Anode'
_diffrn_radiation_type MoKa
_diffrn_radiation_wavelength 0.71073
_diffrn_reflns_av_R_equivalents 0.0837
_diffrn_reflns_av_sigmaI/netI 0.0706
_diffrn_reflns_limit_h_max 10
_diffrn_reflns_limit_h_min -10
_diffrn_reflns_limit_k_max 11
_diffrn_reflns_limit_k_min -11
_diffrn_reflns_limit_l_max 19
_diffrn_reflns_limit_l_min -19
_diffrn_reflns_number 21160
_diffrn_reflns_reduction_process
;
 ?
;
_diffrn_reflns_theta_full 25.25
_diffrn_reflns_theta_max 27.50
_diffrn_reflns_theta_min 1.39
_diffrn_standards_number 0
_exptl_absorpt_coefficient_mu 0.105
_exptl_absorpt_correction_type none
_exptl_crystal_colour colourless
_exptl_crystal_density_diffrn 1.330
_exptl_crystal_density_method 'Not measured'
_exptl_crystal_description needle
_exptl_crystal_F_000 448
_exptl_crystal_size_max 0.3
_exptl_crystal_size_mid 0.1
_exptl_crystal_size_min 0.1
_refine_diff_density_max 0.171
_refine_diff_density_min -0.228
_refine_ls_extinction_method none
_refine_ls_goodness_of_fit_ref 1.024
_refine_ls_hydrogen_treatment mixed
_refine_ls_matrix_type full
_refine_ls_number_parameters 549
_refine_ls_number_reflns 4617
_refine_ls_number_restraints 3
_refine_ls_restrained_S_all 1.023
_refine_ls_R_factor_all 0.0834
_refine_ls_R_factor_gt 0.0460
_refine_ls_shift/su_max 0.002
_refine_ls_shift/su_mean 0.000
_refine_ls_structure_factor_coef Fsqd
_refine_ls_weighting_details 'w = 1/[\s^2^(F~o~^2^)+(0.0468P)^2^] where P = (F~o~^2^+2Fc^2^)/3'
_refine_ls_weighting_scheme calc
_refine_ls_wR_factor_gt 0.0839
_refine_ls_wR_factor_ref 0.0948
_reflns_number_gt 3257
_reflns_number_total 4617
_reflns_threshold_expression I>2\s(I)
_cod_data_source_file na6152.cif
_cod_data_source_block 2
_cod_depositor_comments
;
The following automatic conversions were performed:
'_symmetry_cell_setting' value 'Triclinic' changed to 'triclinic'
according to '/home/saulius/struct/CIF-dictionaries/cif_core.dic'
dictionary named 'cif_core.dic' version 2.4.1 from 2010-06-29.

Automatic conversion script
Id: cif_fix_enum 1527 2010-12-29 10:47:43Z saulius 

The following automatic conversions were performed:

'_symmetry_cell_setting' value 'Triclinic' changed to 'triclinic'
according to /home/saulius/struct/CIF-dictionaries/cif_core.dic
dictionary named 'cif_core.dic' version 2.4.1 from
2010-06-29.

'_atom_sites_solution_hydrogens' value 'geom ' changed
to 'geom' according to
/home/saulius/struct/CIF-dictionaries/cif_core.dic dictionary named
'cif_core.dic' version 2.4.1 from
2010-06-29.

'_atom_sites_solution_primary' value 'direct ' changed
to 'direct' according to
/home/saulius/struct/CIF-dictionaries/cif_core.dic dictionary named
'cif_core.dic' version 2.4.1 from
2010-06-29.

'_atom_sites_solution_secondary' value 'difmap ' changed
to 'difmap' according to
/home/saulius/struct/CIF-dictionaries/cif_core.dic dictionary named
'cif_core.dic' version 2.4.1 from 2010-06-29.

Automatic conversion script
Id: cif_fix_values 1715 2011-07-08 13:25:40Z adriana 
;
_cod_database_code 2201144
_cod_database_fobs_code 2201144

loop_
_symmetry_equiv_pos_as_xyz
x,y,z

loop_
_atom_site_aniso_label
_atom_site_aniso_U_11
_atom_site_aniso_U_22
_atom_site_aniso_U_33
_atom_site_aniso_U_12
_atom_site_aniso_U_13
_atom_site_aniso_U_23
F1 0.0529(15) 0.0587(14) 0.0312(11) -0.0045(11) 0.0067(10) -0.0047(10)
F2 0.0818(19) 0.0487(15) 0.0623(16) -0.0225(13) 0.0230(13) 0.0038(12)
O1 0.0407(15) 0.0380(14) 0.0176(12) 0.0058(11) -0.0055(10) -0.0010(9)
O2 0.0343(14) 0.0384(13) 0.0218(11) 0.0111(11) -0.0051(10) -0.0019(9)
O3 0.0287(14) 0.0397(13) 0.0222(11) -0.0063(10) -0.0025(10) 0.0048(10)
O4 0.0384(17) 0.086(2) 0.0445(16) 0.0146(15) -0.0150(13) 0.0012(14)
O5 0.0280(14) 0.0421(14) 0.0296(13) 0.0021(11) 0.0005(10) -0.0015(10)
N1 0.0382(19) 0.0370(17) 0.0193(15) 0.0012(13) -0.0057(12) -0.0003(12)
C1 0.036(2) 0.0267(18) 0.0264(18) 0.0002(15) -0.0052(15) 0.0001(13)
C2 0.0285(19) 0.0274(17) 0.0205(16) 0.0006(14) -0.0015(13) 0.0002(13)
C3 0.0269(19) 0.0280(17) 0.0214(16) -0.0013(13) -0.0017(13) 0.0012(12)
C4 0.032(2) 0.0274(17) 0.0266(17) -0.0014(14) -0.0077(14) -0.0005(13)
C5 0.033(2) 0.0296(18) 0.0304(18) -0.0037(15) -0.0094(15) 0.0030(14)
C6 0.051(2) 0.048(2) 0.0199(17) 0.0117(18) -0.0056(16) -0.0027(15)
C7 0.031(2) 0.0215(17) 0.0247(18) -0.0021(14) -0.0056(14) 0.0011(13)
C8 0.034(2) 0.039(2) 0.0263(17) 0.0042(15) -0.0097(15) -0.0015(14)
C9 0.028(2) 0.0364(19) 0.0261(17) 0.0013(15) -0.0088(14) -0.0006(14)
C10 0.064(3) 0.069(3) 0.051(3) 0.030(2) 0.018(2) 0.023(2)
C11 0.107(5) 0.121(5) 0.039(3) 0.072(4) 0.017(3) 0.006(3)
C12 0.043(2) 0.057(3) 0.046(2) 0.0127(19) -0.0159(18) -0.0084(18)
C13 0.0234(18) 0.0272(17) 0.0259(16) 0.0021(13) -0.0057(13) -0.0005(13)
C14 0.0216(18) 0.0345(18) 0.0246(17) 0.0038(14) -0.0066(14) -0.0008(14)
C15 0.032(2) 0.035(2) 0.039(2) -0.0026(16) -0.0057(16) -0.0016(15)
C16 0.033(2) 0.038(2) 0.041(2) -0.0061(16) -0.0065(17) -0.0091(16)
C17 0.040(2) 0.042(2) 0.0291(18) 0.0002(17) -0.0084(16) -0.0077(15)
C18 0.028(2) 0.039(2) 0.0245(17) -0.0004(15) -0.0026(14) -0.0015(14)
C19 0.036(2) 0.045(2) 0.0291(19) 0.0013(17) -0.0049(16) 0.0012(16)
C20 0.031(2) 0.0345(19) 0.0331(19) -0.0041(15) -0.0081(16) 0.0052(14)
C21 0.030(2) 0.044(2) 0.046(2) 0.0014(16) 0.0041(16) -0.0043(17)
C22 0.042(2) 0.060(3) 0.0250(18) -0.0017(18) -0.0136(16) -0.0001(16)
F3 0.0560(15) 0.0463(13) 0.0390(12) 0.0176(11) -0.0003(10) -0.0099(9)
F4 0.0547(15) 0.0554(14) 0.0319(11) 0.0069(11) 0.0102(10) 0.0128(9)
O6 0.0411(15) 0.0366(13) 0.0194(12) -0.0046(10) -0.0045(10) 0.0003(10)
O7 0.0344(14) 0.0393(13) 0.0204(11) -0.0080(11) -0.0075(10) 0.0015(9)
O8 0.0299(14) 0.0328(12) 0.0208(11) 0.0049(10) -0.0030(10) -0.0002(9)
O9 0.0366(16) 0.0669(19) 0.0473(16) -0.0160(13) -0.0094(13) 0.0016(13)
O10 0.0333(15) 0.0433(14) 0.0320(13) -0.0031(11) 0.0034(11) 0.0026(10)
N2 0.0332(18) 0.0301(15) 0.0186(15) -0.0024(12) -0.0048(12) 0.0001(11)
C23 0.033(2) 0.0262(17) 0.0244(18) -0.0017(14) -0.0059(15) -0.0013(13)
C24 0.0267(19) 0.0289(17) 0.0224(16) 0.0014(14) -0.0033(13) -0.0008(13)
C25 0.0252(18) 0.0253(17) 0.0226(16) 0.0033(13) -0.0011(13) -0.0011(12)
C26 0.029(2) 0.0246(17) 0.0269(17) 0.0041(14) -0.0042(14) 0.0002(13)
C27 0.027(2) 0.0248(17) 0.0295(17) 0.0039(14) -0.0074(14) -0.0007(13)
C28 0.049(2) 0.044(2) 0.0191(17) -0.0162(18) -0.0029(15) -0.0001(15)
C29 0.031(2) 0.0203(16) 0.0237(17) 0.0018(14) -0.0059(14) 0.0003(12)
C30 0.037(2) 0.037(2) 0.0271(17) -0.0012(16) -0.0124(15) -0.0033(14)
C31 0.031(2) 0.040(2) 0.0337(19) 0.0026(15) -0.0129(16) -0.0035(15)
C32 0.034(2) 0.039(2) 0.037(2) -0.0042(16) -0.0072(16) 0.0024(16)
C33 0.048(3) 0.062(3) 0.058(3) -0.010(2) 0.004(2) 0.008(2)
C34 0.042(3) 0.071(3) 0.055(3) -0.005(2) -0.022(2) -0.001(2)
C35 0.0185(18) 0.0264(16) 0.0279(17) -0.0030(13) -0.0026(13) 0.0007(13)
C36 0.0190(18) 0.0313(18) 0.0259(16) -0.0016(13) -0.0033(13) 0.0028(13)
C37 0.031(2) 0.033(2) 0.0322(19) 0.0042(15) -0.0038(15) -0.0007(14)
C38 0.031(2) 0.0326(19) 0.0358(19) 0.0027(15) -0.0011(15) 0.0110(15)
C39 0.040(2) 0.041(2) 0.0262(18) 0.0065(17) 0.0017(15) 0.0084(15)
C40 0.038(2) 0.037(2) 0.0235(17) 0.0040(16) 0.0017(14) 0.0041(14)
C41 0.035(2) 0.040(2) 0.0225(17) 0.0010(16) -0.0017(15) -0.0012(14)
C42 0.031(2) 0.0283(18) 0.0336(19) 0.0021(15) -0.0032(16) -0.0038(14)
C43 0.040(2) 0.043(2) 0.045(2) -0.0052(18) 0.0118(18) 0.0026(18)
C44 0.044(2) 0.047(2) 0.0296(18) 0.0001(17) -0.0152(16) 0.0007(16)

loop_
_atom_site_label
_atom_site_fract_x
_atom_site_fract_y
_atom_site_fract_z
_atom_site_U_iso_or_equiv
_atom_site_thermal_displace_type
_atom_site_calc_flag
_atom_site_refinement_flags
_atom_site_occupancy
_atom_site_type_symbol
F1 0.7760(3) -0.0537(2) 0.88624(13) 0.0496(8) Uani . . 1.000 F
F2 0.7747(3) -0.2814(3) 0.84126(17) 0.0693(10) Uani . . 1.000 F
O1 0.9384(3) 0.2567(3) 0.54029(14) 0.0321(8) Uani . . 1.000 O
O2 0.7558(3) 0.3528(3) 0.65755(14) 0.0316(7) Uani . . 1.000 O
O3 0.9633(3) -0.1194(2) 0.76922(14) 0.0306(7) Uani . . 1.000 O
O4 1.5299(3) 0.0194(4) 0.71809(18) 0.0554(10) Uani . . 1.000 O
O5 1.4461(3) 0.0231(3) 0.58531(14) 0.0341(8) Uani . . 1.000 O
N1 1.0523(4) 0.1878(3) 0.83573(19) 0.0315(10) Uani . . 1.000 N
C1 0.9455(4) 0.2382(4) 0.7810(2) 0.0298(11) Uani . . 1.000 C
C2 0.9850(4) 0.2140(4) 0.6898(2) 0.0259(10) Uani . . 1.000 C
C3 1.1333(4) 0.1149(4) 0.6482(2) 0.0259(10) Uani . . 1.000 C
C4 1.2536(4) 0.0949(4) 0.7129(2) 0.0284(10) Uani . . 1.000 C
C5 1.2060(4) 0.1266(4) 0.8033(2) 0.0306(11) Uani . . 1.000 C
C6 0.7972(5) 0.3174(4) 0.8334(2) 0.0398(11) Uani . . 1.000 C
C7 0.8940(4) 0.2748(3) 0.6225(2) 0.0257(11) Uani . . 1.000 C
C8 0.6499(4) 0.4010(4) 0.5948(2) 0.0326(11) Uani . . 1.000 C
C9 0.5407(4) 0.5300(4) 0.6363(2) 0.0297(11) Uani . . 1.000 C
C10 0.4362(6) 0.4884(5) 0.7275(3) 0.0655(17) Uani . . 1.000 C
C11 0.3398(7) 0.6188(7) 0.7769(3) 0.093(3) Uani . . 1.000 C
C12 0.4350(5) 0.5820(5) 0.5690(3) 0.0476(14) Uani . . 1.000 C
C13 1.0798(4) -0.0387(3) 0.6159(2) 0.0254(10) Uani . . 1.000 C
C14 0.9981(4) -0.1507(4) 0.6749(2) 0.0266(10) Uani . . 1.000 C
C15 0.9598(4) -0.2905(4) 0.6442(2) 0.0355(12) Uani . . 1.000 C
C16 0.9941(4) -0.3197(4) 0.5517(2) 0.0374(12) Uani . . 1.000 C
C17 1.0698(4) -0.2104(4) 0.4910(2) 0.0368(11) Uani . . 1.000 C
C18 1.1124(4) -0.0729(4) 0.5233(2) 0.0308(11) Uani . . 1.000 C
C19 0.8023(5) -0.1366(4) 0.8103(2) 0.0369(11) Uani . . 1.000 C
C20 1.4205(4) 0.0418(4) 0.6763(2) 0.0327(11) Uani . . 1.000 C
C21 1.6072(5) -0.0337(4) 0.5429(3) 0.0415(12) Uani . . 1.000 C
C22 1.3056(5) 0.1025(5) 0.8765(2) 0.0414(13) Uani . . 1.000 C
F3 0.7921(3) 0.7777(2) 0.34946(14) 0.0483(8) Uani . . 1.000 F
F4 0.7794(3) 0.5392(2) 0.38152(13) 0.0500(8) Uani . . 1.000 F
O6 0.9447(3) 0.2447(3) 0.04224(14) 0.0326(8) Uani . . 1.000 O
O7 0.7614(3) 0.1551(3) 0.16247(14) 0.0311(7) Uani . . 1.000 O
O8 0.9706(3) 0.6164(2) 0.26849(13) 0.0281(7) Uani . . 1.000 O
O9 1.5375(3) 0.4940(3) 0.21486(18) 0.0501(10) Uani . . 1.000 O
O10 1.4531(3) 0.4807(3) 0.08184(15) 0.0376(8) Uani . . 1.000 O
N2 1.0653(3) 0.3085(3) 0.33527(18) 0.0273(9) Uani . . 1.000 N
C23 0.9573(4) 0.2605(4) 0.2821(2) 0.0278(11) Uani . . 1.000 C
C24 0.9945(4) 0.2889(4) 0.1904(2) 0.0262(10) Uani . . 1.000 C
C25 1.1413(4) 0.3884(3) 0.1479(2) 0.0249(10) Uani . . 1.000 C
C26 1.2628(4) 0.4056(3) 0.2118(2) 0.0270(10) Uani . . 1.000 C
C27 1.2181(4) 0.3708(3) 0.3021(2) 0.0268(10) Uani . . 1.000 C
C28 0.8102(5) 0.1784(4) 0.3358(2) 0.0379(11) Uani . . 1.000 C
C29 0.9010(4) 0.2294(3) 0.1250(2) 0.0249(10) Uani . . 1.000 C
C30 0.6540(4) 0.1078(4) 0.1015(2) 0.0328(11) Uani . . 1.000 C
C31 0.4940(4) 0.0512(4) 0.1600(2) 0.0340(11) Uani . . 1.000 C
C32 0.5194(4) -0.0847(4) 0.2202(2) 0.0367(12) Uani . . 1.000 C
C33 0.3659(5) -0.1369(5) 0.2858(3) 0.0580(17) Uani . . 1.000 C
C34 0.3743(5) 0.0154(5) 0.0976(3) 0.0543(17) Uani . . 1.000 C
C35 1.0862(4) 0.5422(3) 0.1151(2) 0.0245(10) Uani . . 1.000 C
C36 1.0053(4) 0.6523(4) 0.1743(2) 0.0256(10) Uani . . 1.000 C
C37 0.9637(4) 0.7929(4) 0.1432(2) 0.0324(11) Uani . . 1.000 C
C38 0.9987(4) 0.8259(4) 0.0514(2) 0.0340(11) Uani . . 1.000 C
C39 1.0740(4) 0.7194(4) -0.0093(2) 0.0369(11) Uani . . 1.000 C
C40 1.1180(4) 0.5799(4) 0.0229(2) 0.0339(11) Uani . . 1.000 C
C41 0.8112(4) 0.6375(4) 0.3100(2) 0.0330(11) Uani . . 1.000 C
C42 1.4283(4) 0.4641(4) 0.1737(2) 0.0314(11) Uani . . 1.000 C
C43 1.6091(5) 0.5467(4) 0.0375(3) 0.0454(12) Uani . . 1.000 C
C44 1.3208(5) 0.3918(4) 0.3740(2) 0.0391(11) Uani . . 1.000 C
H1 1.027(6) 0.197(5) 0.901(3) 0.072(14) Uiso . . 1.000 H
H3 1.19410 0.17040 0.59280 0.0310 Uiso calc R 1.000 H
H6A 0.80260 0.42590 0.81690 0.0600 Uiso calc R 1.000 H
H6B 0.79470 0.30550 0.89910 0.0600 Uiso calc R 1.000 H
H6C 0.69670 0.27290 0.81860 0.0600 Uiso calc R 1.000 H
H8A 0.58060 0.31450 0.58270 0.0390 Uiso calc R 1.000 H
H8B 0.71900 0.43470 0.53600 0.0390 Uiso calc R 1.000 H
H9 0.61400 0.61670 0.64550 0.0360 Uiso calc R 1.000 H
H10A 0.50910 0.44530 0.76690 0.0790 Uiso calc R 1.000 H
H10B 0.35740 0.40780 0.71850 0.0790 Uiso calc R 1.000 H
H11A 0.41400 0.70550 0.77810 0.1400 Uiso calc R 1.000 H
H11B 0.29160 0.58700 0.83970 0.1400 Uiso calc R 1.000 H
H11C 0.25110 0.64860 0.74510 0.1400 Uiso calc R 1.000 H
H12A 0.50580 0.60030 0.50890 0.0720 Uiso calc R 1.000 H
H12B 0.37740 0.67630 0.59060 0.0720 Uiso calc R 1.000 H
H12C 0.35350 0.50290 0.56400 0.0720 Uiso calc R 1.000 H
H15 0.90990 -0.36670 0.68640 0.0430 Uiso calc R 1.000 H
H16 0.96550 -0.41520 0.53000 0.0450 Uiso calc R 1.000 H
H17 1.09240 -0.22960 0.42720 0.0440 Uiso calc R 1.000 H
H18 1.16610 0.00120 0.48070 0.0370 Uiso calc R 1.000 H
H19 0.72610 -0.10640 0.76860 0.0440 Uiso calc R 1.000 H
H21A 1.69250 0.03980 0.55100 0.0620 Uiso calc R 1.000 H
H21B 1.61100 -0.04840 0.47750 0.0620 Uiso calc R 1.000 H
H21C 1.62760 -0.13120 0.57140 0.0620 Uiso calc R 1.000 H
H22A 1.34990 -0.00130 0.87300 0.0620 Uiso calc R 1.000 H
H22B 1.23450 0.11760 0.93660 0.0620 Uiso calc R 1.000 H
H22C 1.39730 0.17570 0.86770 0.0620 Uiso calc R 1.000 H
H2 1.038(5) 0.301(4) 0.395(3) 0.045(11) Uiso . . 1.000 H
H25 1.20130 0.33440 0.09260 0.0300 Uiso calc R 1.000 H
H28A 0.70880 0.22020 0.32000 0.0570 Uiso calc R 1.000 H
H28B 0.80700 0.19130 0.40130 0.0570 Uiso calc R 1.000 H
H28C 0.81840 0.06980 0.32120 0.0570 Uiso calc R 1.000 H
H30A 0.70730 0.02570 0.06120 0.0390 Uiso calc R 1.000 H
H30B 0.63190 0.19470 0.06270 0.0390 Uiso calc R 1.000 H
H31 0.44560 0.13600 0.20090 0.0400 Uiso calc R 1.000 H
H32A 0.56270 -0.17080 0.18030 0.0440 Uiso calc R 1.000 H
H32B 0.60480 -0.05780 0.25570 0.0440 Uiso calc R 1.000 H
H33A 0.31680 -0.05070 0.32260 0.0870 Uiso calc R 1.000 H
H33B 0.39530 -0.21690 0.32620 0.0870 Uiso calc R 1.000 H
H33C 0.28590 -0.17710 0.25140 0.0870 Uiso calc R 1.000 H
H34A 0.36590 0.10360 0.05780 0.0810 Uiso calc R 1.000 H
H34B 0.26490 -0.00780 0.13460 0.0810 Uiso calc R 1.000 H
H34C 0.41480 -0.07270 0.06000 0.0810 Uiso calc R 1.000 H
H37 0.91110 0.86660 0.18530 0.0390 Uiso calc R 1.000 H
H38 0.97070 0.92280 0.02970 0.0410 Uiso calc R 1.000 H
H39 1.09580 0.74110 -0.07310 0.0440 Uiso calc R 1.000 H
H40 1.17180 0.50760 -0.01980 0.0410 Uiso calc R 1.000 H
H41 0.73370 0.62250 0.26690 0.0400 Uiso calc R 1.000 H
H43A 1.62010 0.64850 0.06190 0.0680 Uiso calc R 1.000 H
H43B 1.61290 0.55430 -0.02850 0.0680 Uiso calc R 1.000 H
H43C 1.70010 0.48210 0.04910 0.0680 Uiso calc R 1.000 H
H44A 1.42010 0.32810 0.35990 0.0590 Uiso calc R 1.000 H
H44B 1.25570 0.36210 0.43390 0.0590 Uiso calc R 1.000 H
H44C 1.35330 0.49890 0.37510 0.0590 Uiso calc R 1.000 H

loop_
_atom_type_symbol
_atom_type_description
_atom_type_scat_dispersion_real
_atom_type_scat_dispersion_imag
_atom_type_scat_source
O O 0.0106 0.0060 'International Tables Vol C Tables 4.2.6.8 and 6.1.1.4'
N N 0.0061 0.0033 'International Tables Vol C Tables 4.2.6.8 and 6.1.1.4'
F F 0.0171 0.0103 'International Tables Vol C Tables 4.2.6.8 and 6.1.1.4'
H H 0.0000 0.0000 'International Tables Vol C Tables 4.2.6.8 and 6.1.1.4'
C C 0.0033 0.0016 'International Tables Vol C Tables 4.2.6.8 and 6.1.1.4'

loop_
_geom_angle_atom_site_label_1
_geom_angle_atom_site_label_2
_geom_angle_atom_site_label_3
_geom_angle
_geom_angle_publ_flag
C7 O2 C8 117.5(2) no
C14 O3 C19 114.7(3) no
C20 O5 C21 116.0(3) no
C29 O7 C30 117.3(2) no
C36 O8 C41 114.6(2) no
C42 O10 C43 116.5(3) no
C1 N1 C5 124.3(3) no
C1 N1 H1 122(3) no
C5 N1 H1 113(3) no
C23 N2 C27 124.7(3) no
C27 N2 H2 115(3) no
C23 N2 H2 120(3) no
C2 C1 C6 128.1(3) no
N1 C1 C2 119.0(3) no
N1 C1 C6 112.9(3) no
C1 C2 C7 125.1(3) no
C1 C2 C3 121.2(3) no
C3 C2 C7 113.6(2) no
C4 C3 C13 111.6(3) no
C2 C3 C13 112.2(3) no
C2 C3 C4 111.8(3) no
C5 C4 C20 120.6(3) no
C3 C4 C20 118.8(3) no
C3 C4 C5 120.6(3) no
N1 C5 C22 113.1(3) no
N1 C5 C4 120.0(3) no
C4 C5 C22 126.9(3) no
O1 C7 O2 121.8(3) no
O2 C7 C2 115.1(3) no
O1 C7 C2 123.1(3) no
O2 C8 C9 109.5(2) no
C8 C9 C12 108.8(3) no
C8 C9 C10 112.7(3) no
C10 C9 C12 111.5(3) no
C9 C10 C11 114.7(4) no
C14 C13 C18 116.3(3) no
C3 C13 C14 123.6(3) no
C3 C13 C18 120.2(3) no
O3 C14 C13 117.6(3) no
C13 C14 C15 122.1(3) no
O3 C14 C15 120.2(3) no
C14 C15 C16 119.7(3) no
C15 C16 C17 120.0(3) no
C16 C17 C18 119.5(3) no
C13 C18 C17 122.4(3) no
F1 C19 O3 107.8(3) no
F2 C19 O3 109.8(3) no
F1 C19 F2 104.0(2) no
O4 C20 O5 121.0(3) no
O5 C20 C4 111.9(3) no
O4 C20 C4 127.1(3) no
C13 C3 H3 106.95 no
C2 C3 H3 106.95 no
C4 C3 H3 107.00 no
C1 C6 H6A 109.47 no
H6A C6 H6C 109.43 no
H6B C6 H6C 109.49 no
C1 C6 H6C 109.44 no
C1 C6 H6B 109.51 no
H6A C6 H6B 109.48 no
O2 C8 H8B 109.76 no
O2 C8 H8A 109.80 no
C9 C8 H8B 109.79 no
H8A C8 H8B 108.25 no
C9 C8 H8A 109.78 no
C12 C9 H9 107.91 no
C10 C9 H9 107.95 no
C8 C9 H9 107.84 no
C9 C10 H10B 108.63 no
C11 C10 H10B 108.62 no
H10A C10 H10B 107.57 no
C9 C10 H10A 108.56 no
C11 C10 H10A 108.56 no
C10 C11 H11C 109.48 no
H11A C11 H11B 109.45 no
C10 C11 H11A 109.50 no
C10 C11 H11B 109.46 no
H11A C11 H11C 109.47 no
H11B C11 H11C 109.46 no
C9 C12 H12C 109.43 no
H12A C12 H12C 109.45 no
H12B C12 H12C 109.49 no
H12A C12 H12B 109.45 no
C9 C12 H12B 109.49 no
C9 C12 H12A 109.52 no
C14 C15 H15 120.20 no
C16 C15 H15 120.11 no
C15 C16 H16 120.04 no
C17 C16 H16 120.01 no
C16 C17 H17 120.21 no
C18 C17 H17 120.27 no
C17 C18 H18 118.72 no
C13 C18 H18 118.91 no
O3 C19 H19 111.65 no
F1 C19 H19 111.58 no
F2 C19 H19 111.65 no
O5 C21 H21B 109.49 no
H21A C21 H21C 109.43 no
O5 C21 H21A 109.50 no
O5 C21 H21C 109.52 no
H21A C21 H21B 109.50 no
H21B C21 H21C 109.39 no
H22B C22 H22C 109.47 no
C5 C22 H22A 109.52 no
C5 C22 H22B 109.41 no
C5 C22 H22C 109.44 no
H22A C22 H22B 109.49 no
H22A C22 H22C 109.50 no
N2 C23 C24 118.9(3) no
C24 C23 C28 128.2(3) no
N2 C23 C28 112.9(3) no
C23 C24 C29 124.4(3) no
C23 C24 C25 121.3(3) no
C25 C24 C29 114.3(3) no
C24 C25 C35 111.9(3) no
C24 C25 C26 111.5(2) no
C26 C25 C35 112.2(2) no
C27 C26 C42 120.8(3) no
C25 C26 C27 121.0(3) no
C25 C26 C42 118.2(3) no
N2 C27 C44 113.6(3) no
N2 C27 C26 119.6(3) no
C26 C27 C44 126.8(3) no
O6 C29 C24 123.4(3) no
O6 C29 O7 121.8(3) no
O7 C29 C24 114.9(3) no
O7 C30 C31 107.6(2) no
C30 C31 C34 108.2(3) no
C30 C31 C32 112.7(3) no
C32 C31 C34 112.0(3) no
C31 C32 C33 114.8(3) no
C25 C35 C36 123.2(3) no
C36 C35 C40 116.3(3) no
C25 C35 C40 120.5(3) no
O8 C36 C37 120.6(3) no
C35 C36 C37 122.0(3) no
O8 C36 C35 117.4(3) no
C36 C37 C38 119.7(3) no
C37 C38 C39 120.1(3) no
C38 C39 C40 119.6(3) no
C35 C40 C39 122.2(3) no
F3 C41 O8 110.2(3) no
F4 C41 O8 107.1(3) no
F3 C41 F4 104.0(2) no
O10 C42 C26 111.8(3) no
O9 C42 O10 120.7(3) no
O9 C42 C26 127.4(3) no
C24 C25 H25 106.95 no
C26 C25 H25 106.87 no
C35 C25 H25 106.92 no
C23 C28 H28A 109.46 no
C23 C28 H28B 109.48 no
C23 C28 H28C 109.45 no
H28A C28 H28B 109.54 no
H28A C28 H28C 109.42 no
H28B C28 H28C 109.47 no
O7 C30 H30A 110.18 no
O7 C30 H30B 110.20 no
C31 C30 H30A 110.20 no
C31 C30 H30B 110.17 no
H30A C30 H30B 108.46 no
C30 C31 H31 107.88 no
C32 C31 H31 107.94 no
C34 C31 H31 107.88 no
C31 C32 H32A 108.58 no
C31 C32 H32B 108.54 no
C33 C32 H32A 108.56 no
C33 C32 H32B 108.63 no
H32A C32 H32B 107.54 no
C32 C33 H33A 109.47 no
C32 C33 H33B 109.46 no
C32 C33 H33C 109.52 no
H33A C33 H33B 109.40 no
H33A C33 H33C 109.51 no
H33B C33 H33C 109.48 no
C31 C34 H34A 109.49 no
C31 C34 H34B 109.52 no
C31 C34 H34C 109.47 no
H34A C34 H34B 109.46 no
H34A C34 H34C 109.44 no
H34B C34 H34C 109.45 no
C36 C37 H37 120.12 no
C38 C37 H37 120.13 no
C37 C38 H38 120.02 no
C39 C38 H38 119.87 no
C38 C39 H39 120.24 no
C40 C39 H39 120.18 no
C35 C40 H40 118.97 no
C39 C40 H40 118.80 no
F3 C41 H41 111.71 no
F4 C41 H41 111.71 no
O8 C41 H41 111.75 no
O10 C43 H43A 109.45 no
O10 C43 H43B 109.43 no
O10 C43 H43C 109.45 no
H43A C43 H43B 109.54 no
H43A C43 H43C 109.43 no
H43B C43 H43C 109.54 no
C27 C44 H44A 109.49 no
C27 C44 H44B 109.43 no
C27 C44 H44C 109.44 no
H44A C44 H44B 109.48 no
H44A C44 H44C 109.53 no
H44B C44 H44C 109.45 no

loop_
_geom_bond_atom_site_label_1
_geom_bond_atom_site_label_2
_geom_bond_site_symmetry_1
_geom_bond_site_symmetry_2
_geom_bond_distance
_geom_bond_publ_flag
F1 C19 . . 1.335(4) no
F2 C19 . . 1.352(4) no
F3 C41 . . 1.367(4) no
F4 C41 . . 1.349(4) no
O1 C7 . . 1.221(4) no
O2 C8 . . 1.458(4) no
O2 C7 . . 1.346(4) no
O3 C19 . . 1.355(5) no
O3 C14 . . 1.410(4) no
O4 C20 . . 1.206(4) no
O5 C20 . . 1.344(4) no
O5 C21 . . 1.444(5) no
O6 C29 . . 1.222(4) no
O7 C30 . . 1.452(4) no
O7 C29 . . 1.342(4) no
O8 C41 . . 1.350(4) no
O8 C36 . . 1.409(4) no
O9 C42 . . 1.215(4) no
O10 C42 . . 1.351(4) no
O10 C43 . . 1.443(5) no
N1 C1 . . 1.381(4) yes
N1 C5 . . 1.374(5) yes
N1 H1 . . 0.96(4) no
N2 H2 . . 0.88(4) no
C1 C2 . . 1.354(4) yes
C1 C6 . . 1.491(5) no
C2 C7 . . 1.461(4) no
C2 C3 . . 1.532(5) yes
C3 C4 . . 1.521(5) yes
C3 C13 . . 1.532(4) no
C4 C20 . . 1.454(5) no
C4 C5 . . 1.360(4) yes
C5 C22 . . 1.501(5) no
C8 C9 . . 1.507(5) no
C9 C12 . . 1.518(5) no
C9 C10 . . 1.501(5) no
C10 C11 . . 1.508(7) no
C13 C14 . . 1.394(4) no
C13 C18 . . 1.391(4) no
C14 C15 . . 1.374(5) no
C15 C16 . . 1.380(4) no
C16 C17 . . 1.374(5) no
C17 C18 . . 1.377(5) no
C3 H3 . . 0.9999 no
C6 H6A . . 0.9802 no
C6 H6B . . 0.9804 no
C6 H6C . . 0.9803 no
C8 H8B . . 0.9895 no
C8 H8A . . 0.9902 no
C9 H9 . . 0.9997 no
C10 H10A . . 0.9904 no
C10 H10B . . 0.9890 no
C11 H11B . . 0.9803 no
C11 H11A . . 0.9796 no
C11 H11C . . 0.9793 no
C12 H12B . . 0.9798 no
C12 H12C . . 0.9803 no
C12 H12A . . 0.9804 no
C15 H15 . . 0.9498 no
C16 H16 . . 0.9491 no
C17 H17 . . 0.9502 no
C18 H18 . . 0.9505 no
C19 H19 . . 0.9996 no
C21 H21C . . 0.9802 no
C21 H21B . . 0.9799 no
C21 H21A . . 0.9804 no
C22 H22B . . 0.9802 no
C22 H22C . . 0.9805 no
C22 H22A . . 0.9795 no
N2 C23 . . 1.372(4) yes
N2 C27 . . 1.371(4) yes
C23 C24 . . 1.362(4) yes
C23 C28 . . 1.496(5) no
C24 C25 . . 1.522(5) yes
C24 C29 . . 1.458(4) no
C25 C35 . . 1.529(4) no
C25 C26 . . 1.520(5) yes
C26 C42 . . 1.461(5) no
C26 C27 . . 1.356(4) yes
C27 C44 . . 1.503(5) no
C30 C31 . . 1.512(5) no
C31 C32 . . 1.524(5) no
C31 C34 . . 1.518(5) no
C32 C33 . . 1.507(5) no
C35 C40 . . 1.385(4) no
C35 C36 . . 1.395(4) no
C36 C37 . . 1.380(5) no
C37 C38 . . 1.370(4) no
C38 C39 . . 1.370(5) no
C39 C40 . . 1.384(5) no
C25 H25 . . 0.9992 no
C28 H28A . . 0.9805 no
C28 H28B . . 0.9800 no
C28 H28C . . 0.9802 no
C30 H30A . . 0.9899 no
C30 H30B . . 0.9902 no
C31 H31 . . 1.0002 no
C32 H32A . . 0.9900 no
C32 H32B . . 0.9900 no
C33 H33A . . 0.9798 no
C33 H33B . . 0.9806 no
C33 H33C . . 0.9795 no
C34 H34A . . 0.9807 no
C34 H34B . . 0.9800 no
C34 H34C . . 0.9802 no
C37 H37 . . 0.9504 no
C38 H38 . . 0.9508 no
C39 H39 . . 0.9501 no
C40 H40 . . 0.9505 no
C41 H41 . . 1.0005 no
C43 H43A . . 0.9804 no
C43 H43B . . 0.9802 no
C43 H43C . . 0.9799 no
C44 H44A . . 0.9797 no
C44 H44B . . 0.9801 no
C44 H44C . . 0.9796 no

loop_
_geom_contact_atom_site_label_1
_geom_contact_atom_site_label_2
_geom_contact_distance
_geom_contact_site_symmetry_2
_geom_contact_publ_flag
F1 N1 3.090(4) . no
F1 C1 3.168(4) . no
F1 C6 3.341(4) . no
F2 C15 3.036(4) . no
F2 C43 3.323(5) 1_446 no
F3 C37 3.125(4) . no
F4 N2 3.083(3) . no
F4 C8 3.363(4) . no
F4 C23 3.092(4) . no
F4 C28 3.249(4) . no
F1 H30A 2.6608 1_556 no
F2 H43B 2.5600 1_446 no
F2 H6A 2.6041 1_545 no
F2 H15 2.4833 . no
F3 H21B 2.6741 1_465 no
F3 H28C 2.5972 1_565 no
F3 H32B 2.6851 1_565 no
F3 H37 2.5651 . no
F4 H12A 2.7048 . no
F4 H8B 2.4287 . no
O1 C18 3.218(4) . no
O1 C13 3.129(4) . no
O1 N2 3.060(3) . no
O2 C6 2.724(4) . no
O3 C5 3.059(4) . no
O3 N1 3.026(3) . no
O3 C1 3.149(4) . no
O3 C4 3.025(4) . no
O3 C2 3.137(4) . no
O4 C22 2.802(4) . no
O4 C19 3.155(5) 1_655 no
O5 C18 3.184(4) . no
O5 C13 3.010(4) . no
O6 N1 3.080(4) 1_554 no
O6 C40 3.259(4) . no
O6 C35 3.153(4) . no
O7 C28 2.703(4) . no
O8 C23 3.131(4) . no
O8 C26 3.026(4) . no
O8 C27 3.069(4) . no
O8 N2 3.024(3) . no
O8 C24 3.108(4) . no
O9 C44 2.814(4) . no
O9 C41 3.160(4) 1_655 no
O10 C40 3.173(4) . no
O10 C35 3.013(4) . no
O1 H21A 2.7627 1_455 no
O1 H8B 2.3969 . no
O1 H16 2.8905 1_565 no
O1 H2 2.19(4) . no
O1 H28B 2.5900 . no
O1 H3 2.4995 . no
O2 H15 2.8486 1_565 no
O2 H6C 2.4496 . no
O2 H10A 2.4849 . no
O2 H6A 2.5702 . no
O4 H22A 2.4932 . no
O4 H21A 2.5917 . no
O4 H22C 2.6778 . no
O4 H19 2.2020 1_655 no
O4 H21C 2.5614 . no
O5 H8A 2.7871 1_655 no
O5 H3 2.4281 . no
O6 H1 2.13(4) 1_554 no
O6 H25 2.5082 . no
O6 H30A 2.7171 . no
O6 H22B 2.8254 1_554 no
O6 H38 2.8406 1_545 no
O6 H43C 2.8853 1_455 no
O6 H6B 2.7151 1_554 no
O6 H30B 2.5714 . no
O7 H28A 2.3807 . no
O7 H37 2.8616 1_545 no
O7 H32B 2.5167 . no
O7 H28C 2.6033 . no
O9 H41 2.2372 1_655 no
O9 H43A 2.6129 . no
O9 H43C 2.5737 . no
O9 H44A 2.6162 . no
O9 H44C 2.5681 . no
O10 H25 2.4184 . no
O10 H30B 2.8981 1_655 no
N1 O6 3.080(4) 1_556 no
N1 O3 3.026(3) . no
N1 F1 3.090(4) . no
N2 O8 3.024(3) . no
N2 O1 3.060(3) . no
N2 F4 3.083(3) . no
C1 C19 3.492(5) . no
C1 O3 3.149(4) . no
C1 F1 3.168(4) . no
C2 O3 3.137(4) . no
C4 O3 3.025(4) . no
C5 O3 3.059(4) . no
C6 F1 3.341(4) . no
C6 O2 2.724(4) . no
C8 F4 3.363(4) . no
C13 O5 3.010(4) . no
C13 O1 3.129(4) . no
C15 F2 3.036(4) . no
C17 C33 3.572(5) 1_655 no
C18 O1 3.218(4) . no
C18 O5 3.184(4) . no
C19 C1 3.492(5) . no
C19 O4 3.155(5) 1_455 no
C22 O4 2.802(4) . no
C22 C34 3.528(5) 1_656 no
C23 C41 3.522(5) . no
C23 O8 3.131(4) . no
C23 F4 3.092(4) . no
C24 O8 3.108(4) . no
C26 O8 3.026(4) . no
C27 O8 3.069(4) . no
C28 O7 2.703(4) . no
C28 F4 3.249(4) . no
C33 C17 3.572(5) 1_455 no
C34 C22 3.528(5) 1_454 no
C35 O6 3.153(4) . no
C35 O10 3.013(4) . no
C37 F3 3.125(4) . no
C40 O6 3.259(4) . no
C40 O10 3.173(4) . no
C41 C23 3.522(5) . no
C41 O9 3.160(4) 1_455 no
C43 F2 3.323(5) 1_664 no
C44 O9 2.814(4) . no
C4 H10B 2.8863 1_655 no
C5 H10B 2.9272 1_655 no
C6 H10A 2.9596 . no
C7 H6C 3.0545 . no
C7 H21A 2.9847 1_455 no
C7 H16 3.0426 1_565 no
C8 H16 3.0470 1_565 no
C11 H39 2.9129 1_456 no
C11 H12B 2.7749 . no
C12 H21C 2.9830 1_465 no
C12 H11C 2.8300 . no
C14 H11C 3.0563 1_645 no
C15 H19 2.9023 . no
C15 H9 2.9593 1_545 no
C19 H15 2.7798 . no
C20 H8A 2.9377 1_655 no
C20 H22A 2.8970 . no
C20 H22C 3.0718 . no
C22 H34A 2.8434 1_656 no
C26 H31 2.7929 1_655 no
C27 H31 2.9991 1_655 no
C28 H32B 3.0749 . no
C29 H43C 3.0990 1_455 no
C29 H38 3.0610 1_545 no
C29 H28A 3.0265 . no
C30 H38 3.0856 1_545 no
C33 H17 2.8782 1_455 no
C33 H34B 2.7807 . no
C34 H33C 2.8115 . no
C34 H22B 2.9873 1_454 no
C37 H34B 3.0191 1_665 no
C37 H41 2.7932 . no
C38 H34B 3.0981 1_665 no
C38 H30A 2.9517 1_565 no
C39 H11B 2.8478 1_654 no
C40 H11B 2.8245 1_654 no
C41 H37 2.7383 . no
C42 H44C 2.9652 . no
C42 H44A 2.9982 . no
C42 H31 2.9123 1_655 no
C44 H12C 3.0696 1_655 no
H1 H6B 2.1406 . no
H1 O6 2.13(4) 1_556 no
H1 H22B 2.0075 . no
H2 O1 2.19(4) . no
H2 H28B 2.1186 . no
H2 H44B 2.0631 . no
H3 H18 2.2956 . no
H3 O1 2.4995 . no
H3 O5 2.4281 . no
H6A O2 2.5702 . no
H6A F2 2.6041 1_565 no
H6B O6 2.7151 1_556 no
H6B H1 2.1406 . no
H6C C7 3.0545 . no
H6C H10A 2.3883 . no
H6C H22C 2.5742 1_455 no
H6C O2 2.4496 . no
H8A O5 2.7871 1_455 no
H8A H10B 2.5938 . no
H8A H12C 2.5486 . no
H8A H21A 2.5967 1_455 no
H8A C20 2.9377 1_455 no
H8B O1 2.3969 . no
H8B H12A 2.3698 . no
H8B F4 2.4287 . no
H8B H16 2.4084 1_565 no
H9 H21C 2.4553 1_465 no
H9 H11A 2.4471 . no
H9 C15 2.9593 1_565 no
H10A O2 2.4849 . no
H10A C6 2.9596 . no
H10A H6C 2.3883 . no
H10B C4 2.8863 1_455 no
H10B H8A 2.5938 . no
H10B H12C 2.4475 . no
H10B C5 2.9272 1_455 no
H11A H9 2.4471 . no
H11B C40 2.8245 1_456 no
H11B H39 2.3101 1_456 no
H11B C39 2.8478 1_456 no
H11B H40 2.2376 1_456 no
H11C C14 3.0563 1_465 no
H11C H12B 2.3448 . no
H11C C12 2.8300 . no
H12A H8B 2.3698 . no
H12A F4 2.7048 . no
H12B C11 2.7749 . no
H12B H11C 2.3448 . no
H12C H8A 2.5486 . no
H12C H10B 2.4475 . no
H12C C44 3.0696 1_455 no
H12C H44B 2.5724 1_455 no
H15 C19 2.7798 . no
H15 F2 2.4833 . no
H15 O2 2.8486 1_545 no
H16 O1 2.8905 1_545 no
H16 C7 3.0426 1_545 no
H16 C8 3.0470 1_545 no
H16 H8B 2.4084 1_545 no
H17 C33 2.8782 1_655 no
H18 H33A 2.4870 1_655 no
H18 H3 2.2956 . no
H19 C15 2.9023 . no
H19 O4 2.2020 1_455 no
H21A O1 2.7627 1_655 no
H21A O4 2.5917 . no
H21A H28B 2.5982 1_655 no
H21A C7 2.9847 1_655 no
H21A H8A 2.5967 1_655 no
H21B F3 2.6741 1_645 no
H21C O4 2.5614 . no
H21C C12 2.9830 1_645 no
H21C H9 2.4553 1_645 no
H22A O4 2.4932 . no
H22A C20 2.8970 . no
H22B H34A 2.2834 1_656 no
H22B O6 2.8254 1_556 no
H22B H1 2.0075 . no
H22B C34 2.9873 1_656 no
H22C C20 3.0718 . no
H22C H6C 2.5742 1_655 no
H22C O4 2.6778 . no
H25 O6 2.5082 . no
H25 O10 2.4184 . no
H25 H34A 2.4405 1_655 no
H25 H40 2.2977 . no
H28A O7 2.3807 . no
H28A C29 3.0265 . no
H28A H44A 2.5209 1_455 no
H28B O1 2.5900 . no
H28B H2 2.1186 . no
H28B H21A 2.5982 1_455 no
H28C F3 2.5972 1_545 no
H28C O7 2.6033 . no
H28C H32B 2.4516 . no
H30A F1 2.6608 1_554 no
H30A O6 2.7171 . no
H30A C38 2.9517 1_545 no
H30A H32A 2.5795 . no
H30A H34C 2.5636 . no
H30A H38 2.3121 1_545 no
H30B O6 2.5714 . no
H30B O10 2.8981 1_455 no
H30B H34A 2.3479 . no
H30B H43C 2.5837 1_455 no
H31 C26 2.7929 1_455 no
H31 C27 2.9991 1_455 no
H31 C42 2.9123 1_455 no
H31 H33A 2.5073 . no
H32A H30A 2.5795 . no
H32A H34C 2.5020 . no
H32A H43A 2.3663 1_445 no
H32B F3 2.6851 1_545 no
H32B O7 2.5167 . no
H32B C28 3.0749 . no
H32B H28C 2.4516 . no
H33A H18 2.4870 1_455 no
H33A H31 2.5073 . no
H33B H44C 2.5964 1_445 no
H33C C34 2.8115 . no
H33C H34B 2.3085 . no
H34A C22 2.8434 1_454 no
H34A H22B 2.2834 1_454 no
H34A H25 2.4405 1_455 no
H34A H30B 2.3479 . no
H34B C33 2.7807 . no
H34B C37 3.0191 1_445 no
H34B C38 3.0981 1_445 no
H34B H33C 2.3085 . no
H34C H30A 2.5636 . no
H34C H32A 2.5020 . no
H37 F3 2.5651 . no
H37 O7 2.8616 1_565 no
H37 C41 2.7383 . no
H38 O6 2.8406 1_565 no
H38 C29 3.0610 1_565 no
H38 C30 3.0856 1_565 no
H38 H30A 2.3121 1_565 no
H39 C11 2.9129 1_654 no
H39 H11B 2.3101 1_654 no
H40 H11B 2.2376 1_654 no
H40 H25 2.2977 . no
H41 O9 2.2372 1_455 no
H41 C37 2.7932 . no
H43A O9 2.6129 . no
H43A H32A 2.3663 1_665 no
H43B F2 2.5600 1_664 no
H43C O6 2.8853 1_655 no
H43C O9 2.5737 . no
H43C C29 3.0990 1_655 no
H43C H30B 2.5837 1_655 no
H44A O9 2.6162 . no
H44A C42 2.9982 . no
H44A H28A 2.5209 1_655 no
H44B H2 2.0631 . no
H44B H12C 2.5724 1_655 no
H44C O9 2.5681 . no
H44C C42 2.9652 . no
H44C H33B 2.5964 1_665 no

loop_
_geom_hbond_atom_site_label_D
_geom_hbond_atom_site_label_H
_geom_hbond_atom_site_label_A
_geom_hbond_site_symmetry_A
_geom_hbond_distance_DH
_geom_hbond_distance_HA
_geom_hbond_distance_DA
_geom_hbond_angle_DHA
_geom_hbond_publ_flag
N1 H1 O6 1_556 0.96(4) 2.13(4) 3.080(4) 171(4) yes
N2 H2 O1 . 0.88(4) 2.19(4) 3.060(3) 171(4) yes
C8 H8B F4 . 0.99 2.43 3.363(4) 157 no
C10 H10A O2 . 0.99 2.48 2.894(5) 104 no
C15 H15 F2 . 0.95 2.48 3.036(4) 117 no
C19 H19 O4 1_455 1.00 2.20 3.155(5) 159 yes
C28 H28B O1 . 0.98 2.59 3.494(4) 153 no
C32 H32B O7 . 0.99 2.52 2.906(4) 103 no
C41 H41 O9 1_455 1.00 2.24 3.160(4) 153 yes

loop_
_geom_torsion_atom_site_label_1
_geom_torsion_atom_site_label_2
_geom_torsion_atom_site_label_3
_geom_torsion_atom_site_label_4
_geom_torsion
_geom_torsion_publ_flag
C7 O2 C8 C9 -159.7(3) yes
O2 C8 C9 C10 -57.5(4) yes
C8 C9 C10 C11 173.1(4) yes
C29 O7 C30 C31 -170.7(3) yes
O7 C30 C31 C32 -60.9(3) yes
C30 C31 C32 C33 174.9(3) yes
C8 O2 C7 O1 6.7(4) no
C8 O2 C7 C2 -173.1(3) no
C19 O3 C14 C13 126.2(3) no
C19 O3 C14 C15 -57.3(4) no
C14 O3 C19 F1 -157.8(2) no
C14 O3 C19 F2 89.5(3) no
C21 O5 C20 O4 3.7(5) no
C21 O5 C20 C4 -178.3(3) no
C30 O7 C29 C24 173.5(3) no
C30 O7 C29 O6 -6.7(4) no
C36 O8 C41 F4 152.2(2) no
C41 O8 C36 C35 -128.1(3) no
C41 O8 C36 C37 53.5(4) no
C36 O8 C41 F3 -95.2(3) no
C43 O10 C42 O9 -4.9(5) no
C43 O10 C42 C26 176.3(3) no
C1 N1 C5 C22 171.6(3) no
C5 N1 C1 C6 -172.5(3) no
C5 N1 C1 C2 6.6(5) no
C1 N1 C5 C4 -8.2(5) no
C23 N2 C27 C44 -171.4(3) no
C23 N2 C27 C26 8.1(4) no
C27 N2 C23 C24 -6.8(5) no
C27 N2 C23 C28 172.2(3) no
C6 C1 C2 C7 5.9(6) no
N1 C1 C2 C7 -173.0(3) no
N1 C1 C2 C3 7.9(5) no
C6 C1 C2 C3 -173.2(3) no
C7 C2 C3 C4 162.3(3) no
C1 C2 C3 C13 107.8(4) no
C1 C2 C7 O2 -4.0(5) no
C7 C2 C3 C13 -71.4(3) no
C1 C2 C7 O1 176.2(3) no
C1 C2 C3 C4 -18.4(5) no
C3 C2 C7 O1 -4.6(5) no
C3 C2 C7 O2 175.2(3) no
C2 C3 C4 C5 16.8(5) no
C13 C3 C4 C20 70.4(4) no
C2 C3 C4 C20 -163.0(3) no
C13 C3 C4 C5 -109.8(4) no
C2 C3 C13 C14 -66.1(4) no
C4 C3 C13 C14 60.2(4) no
C4 C3 C13 C18 -119.7(3) no
C2 C3 C13 C18 114.0(3) no
C3 C4 C5 N1 -4.8(5) no
C3 C4 C5 C22 175.4(3) no
C20 C4 C5 C22 -4.8(6) no
C5 C4 C20 O4 0.6(6) no
C20 C4 C5 N1 175.0(3) no
C5 C4 C20 O5 -177.3(3) no
C3 C4 C20 O5 2.5(4) no
C3 C4 C20 O4 -179.6(4) no
O2 C8 C9 C12 178.3(3) no
C12 C9 C10 C11 -64.2(5) no
C18 C13 C14 C15 3.5(5) no
C3 C13 C18 C17 178.7(3) no
C14 C13 C18 C17 -1.2(5) no
C3 C13 C14 O3 0.1(5) no
C3 C13 C14 C15 -176.4(3) no
C18 C13 C14 O3 180.0(3) no
O3 C14 C15 C16 179.9(3) no
C13 C14 C15 C16 -3.7(5) no
C14 C15 C16 C17 1.5(5) no
C15 C16 C17 C18 0.7(5) no
C16 C17 C18 C13 -0.8(5) no
N2 C23 C24 C25 -7.4(5) no
C28 C23 C24 C29 -6.2(6) no
N2 C23 C24 C29 172.7(3) no
C28 C23 C24 C25 173.7(3) no
C29 C24 C25 C35 71.1(3) no
C23 C24 C29 O6 -173.2(3) no
C23 C24 C29 O7 6.7(5) no
C25 C24 C29 O6 6.9(5) no
C25 C24 C29 O7 -173.2(3) no
C23 C24 C25 C26 17.9(4) no
C23 C24 C25 C35 -108.8(4) no
C29 C24 C25 C26 -162.2(3) no
C24 C25 C26 C42 164.8(3) no
C35 C25 C26 C27 109.9(3) no
C35 C25 C26 C42 -68.7(3) no
C24 C25 C35 C36 66.4(4) no
C24 C25 C35 C40 -114.7(3) no
C26 C25 C35 C36 -59.9(4) no
C24 C25 C26 C27 -16.6(4) no
C26 C25 C35 C40 119.0(3) no
C42 C26 C27 C44 2.9(5) no
C25 C26 C42 O9 175.2(3) no
C42 C26 C27 N2 -176.5(3) no
C27 C26 C42 O9 -3.4(5) no
C27 C26 C42 O10 175.3(3) no
C25 C26 C42 O10 -6.1(4) no
C25 C26 C27 N2 4.9(4) no
C25 C26 C27 C44 -175.7(3) no
O7 C30 C31 C34 174.7(3) no
C34 C31 C32 C33 -62.7(4) no
C40 C35 C36 O8 179.6(3) no
C25 C35 C36 O8 -1.4(5) no
C25 C35 C36 C37 177.0(3) no
C36 C35 C40 C39 0.7(5) no
C40 C35 C36 C37 -1.9(5) no
C25 C35 C40 C39 -178.3(3) no
C35 C36 C37 C38 1.5(5) no
O8 C36 C37 C38 179.9(3) no
C36 C37 C38 C39 0.3(5) no
C37 C38 C39 C40 -1.6(5) no
C38 C39 C40 C35 1.1(5) no
